data_7020345
loop_
_publ_author_name
'Thuesen, Christian Aa'
'Pedersen, Kasper S.'
'Schau-Magnussen, Magnus'
'Evangelisti, Marco'
'Vibenholt, Johan'
'Piligkos, Stergios'
'Weihe, H\/ogni'
'Bendix, Jesper'

_publ_section_title
;
 Fluoride-bridged {Ln2Cr2} polynuclear complexes from semi-labile
 mer-[CrF3(py)3] and [Ln(hfac)3(H2O)2].
;
_journal_issue 37
_journal_name_full 'Dalton transactions (Cambridge, England : 2003)'
_journal_page_first 11284
_journal_page_last 11292
_journal_paper_doi 10.1039/c2dt31302b
_journal_volume 41
_journal_year 2012
_chemical_formula_moiety 'C60 H36 Cr2 F42 N6 O12 Tb2'
_chemical_formula_sum 'C60 H36 Cr2 F42 N6 O12 Tb2'
_chemical_formula_weight 2252.79
_chemical_name_systematic
;
?
;
_space_group_IT_number 2
_symmetry_cell_setting triclinic
_symmetry_space_group_name_Hall '-P 1'
_symmetry_space_group_name_H-M 'P -1'
_atom_sites_solution_hydrogens geom
_atom_sites_solution_primary direct
_atom_sites_solution_secondary difmap
_audit_creation_method SHELXL-97
_cell_angle_alpha 97.193(16)
_cell_angle_beta 110.446(8)
_cell_angle_gamma 116.354(7)
_cell_formula_units_Z 1
_cell_length_a 12.5395(9)
_cell_length_b 13.2423(10)
_cell_length_c 15.094(2)
_cell_measurement_reflns_used 68046
_cell_measurement_temperature 122(1)
_cell_measurement_theta_max 40.00
_cell_measurement_theta_min 2.04
_cell_volume 1983.7(5)
_computing_cell_refinement 'COLLECT (Nonius, 1999)'
_computing_data_collection 'COLLECT (Nonius, 1999)'
_computing_data_reduction 'EvalCCD (Duisenberg et al., 2003)'
_computing_molecular_graphics
;
Ortep-3 (Farrugia, 1997) and Mercury (Macrae et. al., 2006)
;
_computing_publication_material SHELXL-97
_computing_structure_refinement 'SHELXL-97 (Sheldrick, 2008)'
_computing_structure_solution 'SHELXS-97 (Sheldrick, 2008)'
_diffrn_ambient_temperature 122(1)
_diffrn_measured_fraction_theta_full .998
_diffrn_measured_fraction_theta_max .998
_diffrn_measurement_device_type 'Nonius KappaCCD area-detector'
_diffrn_measurement_method '\w and \f scans'
_diffrn_radiation_monochromator graphite
_diffrn_radiation_source 'fine-focus sealed tube'
_diffrn_radiation_type MoK\a
_diffrn_radiation_wavelength 0.71073
_diffrn_reflns_av_R_equivalents 0.0559
_diffrn_reflns_av_sigmaI/netI 0.0520
_diffrn_reflns_limit_h_max 22
_diffrn_reflns_limit_h_min -22
_diffrn_reflns_limit_k_max 23
_diffrn_reflns_limit_k_min -23
_diffrn_reflns_limit_l_max 27
_diffrn_reflns_limit_l_min -27
_diffrn_reflns_number 130374
_diffrn_reflns_theta_full 40.00
_diffrn_reflns_theta_max 40.00
_diffrn_reflns_theta_min 2.04
_exptl_absorpt_coefficient_mu 2.185
_exptl_absorpt_correction_T_max 0.795
_exptl_absorpt_correction_T_min 0.408
_exptl_absorpt_correction_type integration
_exptl_absorpt_process_details
;
Gaussian integration (Coppens, 1970)
;
_exptl_crystal_colour pink
_exptl_crystal_density_diffrn 1.886
_exptl_crystal_density_method 'not measured'
_exptl_crystal_description Rod
_exptl_crystal_F_000 1090
_exptl_crystal_size_max 0.369
_exptl_crystal_size_mid 0.132
_exptl_crystal_size_min 0.130
_refine_diff_density_max 2.128
_refine_diff_density_min -.899
_refine_diff_density_rms .119
_refine_ls_extinction_method none
_refine_ls_goodness_of_fit_ref 1.056
_refine_ls_hydrogen_treatment constr
_refine_ls_matrix_type full
_refine_ls_number_parameters 559
_refine_ls_number_reflns 24542
_refine_ls_number_restraints 0
_refine_ls_restrained_S_all 1.056
_refine_ls_R_factor_all 0.0447
_refine_ls_R_factor_gt 0.0297
_refine_ls_shift/su_max 0.005
_refine_ls_shift/su_mean 0.000
_refine_ls_structure_factor_coef Fsqd
_refine_ls_weighting_details 'calc w=1/[\s^2^(Fo^2^)+(0.0000P)^2^+1.2144P] where P=(Fo^2^+2Fc^2^)/3'
_refine_ls_weighting_scheme calc
_refine_ls_wR_factor_gt 0.0655
_refine_ls_wR_factor_ref 0.0714
_reflns_number_gt 20391
_reflns_number_total 24542
_reflns_threshold_expression >2sigma(I)
_cod_data_source_file c2dt31302b.txt
_cod_data_source_block kcd796_2Ln
_cod_depositor_comments
;
The following automatic conversions were performed:

'_symmetry_cell_setting' value 'Triclinic' changed to 'triclinic'
according to /home/saulius/struct/CIF-dictionaries/cif_core.dic
dictionary named 'cif_core.dic' version 2.4.2 from 2011-04-26.

Automatic conversion script
Id: cif_fix_values 1891 2012-01-12 08:04:46Z andrius 
;
_cod_original_cell_volume 1983.6(3)
_cod_database_code 7020345

loop_
_symmetry_equiv_pos_as_xyz
'x, y, z'
'-x, -y, -z'

loop_
_atom_site_label
_atom_site_type_symbol
_atom_site_fract_x
_atom_site_fract_y
_atom_site_fract_z
_atom_site_U_iso_or_equiv
_atom_site_adp_type
_atom_site_occupancy
_atom_site_symmetry_multiplicity
_atom_site_calc_flag
_atom_site_refinement_flags
Tb1 Tb 0.743197(6) 0.196845(6) 0.203274(4) 0.01445(2) Uani 1 1 d .
Cr1 Cr 0.52223(2) 0.17082(2) -0.082221(15) 0.01587(4) Uani 1 1 d .
F1 F 0.61360(8) 0.14678(8) 0.03726(6) 0.01813(14) Uani 1 1 d .
F2 F 0.41011(8) 0.00106(8) -0.15073(6) 0.01816(14) Uani 1 1 d .
F3 F 0.62250(10) 0.33296(9) -0.02005(7) 0.02463(17) Uani 1 1 d .
N1 N 0.65686(12) 0.17395(12) -0.13319(9) 0.0204(2) Uani 1 1 d .
N2 N 0.43159(13) 0.20366(12) -0.21044(9) 0.0211(2) Uani 1 1 d .
N3 N 0.37996(13) 0.15631(12) -0.03633(9) 0.0208(2) Uani 1 1 d .
O1 O 0.90564(10) 0.27676(11) 0.14127(8) 0.02222(19) Uani 1 1 d .
O2 O 0.87221(11) 0.10448(11) 0.23249(9) 0.02283(19) Uani 1 1 d .
O3 O 0.94832(11) 0.34458(12) 0.34028(8) 0.0265(2) Uani 1 1 d .
O4 O 0.74647(13) 0.15058(13) 0.35177(9) 0.0286(2) Uani 1 1 d .
O5 O 0.77385(11) 0.38247(10) 0.19244(8) 0.02185(18) Uani 1 1 d .
O6 O 0.58143(11) 0.21695(10) 0.23343(9) 0.02236(19) Uani 1 1 d .
C1 C 0.78428(15) 0.26564(17) -0.08495(12) 0.0275(3) Uani 1 1 d .
H1 H 0.8111 0.3266 -0.0271 0.033 Uiso 1 1 calc R
C2 C 0.87788(18) 0.2738(2) -0.11723(15) 0.0370(4) Uani 1 1 d .
H2 H 0.9676 0.3395 -0.0819 0.044 Uiso 1 1 calc R
C3 C 0.8391(2) 0.1853(2) -0.20133(16) 0.0382(4) Uani 1 1 d .
H3 H 0.9016 0.1893 -0.2246 0.046 Uiso 1 1 calc R
C4 C 0.7076(2) 0.09079(19) -0.25102(15) 0.0368(4) Uani 1 1 d .
H4 H 0.6786 0.0290 -0.3090 0.044 Uiso 1 1 calc R
C5 C 0.61889(18) 0.08742(16) -0.21504(13) 0.0287(3) Uani 1 1 d .
H5 H 0.5288 0.0223 -0.2490 0.034 Uiso 1 1 calc R
C6 C 0.30484(17) 0.12670(16) -0.27978(13) 0.0301(3) Uani 1 1 d .
H6 H 0.2538 0.0541 -0.2706 0.036 Uiso 1 1 calc R
C7 C 0.2459(2) 0.1501(2) -0.36470(15) 0.0424(5) Uani 1 1 d .
H7 H 0.1556 0.0943 -0.4126 0.051 Uiso 1 1 calc R
C8 C 0.3193(2) 0.2546(2) -0.37905(15) 0.0404(5) Uani 1 1 d .
H8 H 0.2807 0.2718 -0.4370 0.048 Uiso 1 1 calc R
C9 C 0.4497(2) 0.33394(18) -0.30773(15) 0.0359(4) Uani 1 1 d .
H9 H 0.5025 0.4068 -0.3157 0.043 Uiso 1 1 calc R
C10 C 0.50261(17) 0.30597(16) -0.22418(13) 0.0298(3) Uani 1 1 d .
H10 H 0.5923 0.3612 -0.1749 0.036 Uiso 1 1 calc R
C11 C 0.32335(15) 0.06617(14) -0.00418(11) 0.0226(2) Uani 1 1 d .
H11 H 0.3542 0.0123 0.0018 0.027 Uiso 1 1 calc R
C12 C 0.22158(18) 0.04880(18) 0.02059(14) 0.0307(3) Uani 1 1 d .
H12 H 0.1823 -0.0164 0.0424 0.037 Uiso 1 1 calc R
C13 C 0.1781(2) 0.1286(2) 0.01299(17) 0.0384(4) Uani 1 1 d .
H13 H 0.1082 0.1187 0.0293 0.046 Uiso 1 1 calc R
C14 C 0.2375(2) 0.2222(2) -0.01858(17) 0.0392(4) Uani 1 1 d .
H14 H 0.2094 0.2780 -0.0241 0.047 Uiso 1 1 calc R
C15 C 0.3387(2) 0.23400(18) -0.04210(14) 0.0306(3) Uani 1 1 d .
H15 H 0.3803 0.2993 -0.0630 0.037 Uiso 1 1 calc R
C21 C 1.12217(17) 0.40547(18) 0.16054(15) 0.0322(3) Uani 1 1 d .
C22 C 1.02246(14) 0.29888(15) 0.17714(11) 0.0225(2) Uani 1 1 d .
C23 C 1.07408(16) 0.23839(18) 0.23046(13) 0.0287(3) Uani 1 1 d .
H23 H 1.1650 0.2621 0.2517 0.034 Uiso 1 1 calc R
C24 C 0.99243(15) 0.14407(16) 0.25206(12) 0.0249(3) Uani 1 1 d .
C25 C 1.0507(2) 0.0766(2) 0.30737(16) 0.0361(4) Uani 1 1 d .
C31 C 1.1542(2) 0.4678(2) 0.48545(15) 0.0414(5) Uani 1 1 d .
C32 C 1.00861(18) 0.36058(18) 0.43076(12) 0.0311(3) Uani 1 1 d .
C33 C 0.9606(2) 0.2937(2) 0.48648(14) 0.0452(5) Uani 1 1 d .
H33 H 1.0169 0.3150 0.5557 0.054 Uiso 1 1 calc R
C34 C 0.8302(2) 0.1952(2) 0.44158(13) 0.0355(4) Uani 1 1 d .
C35 C 0.7811(3) 0.1342(3) 0.51182(17) 0.0544(7) Uani 1 1 d .
C41 C 0.7596(2) 0.54763(18) 0.16512(18) 0.0365(4) Uani 1 1 d .
C42 C 0.70784(16) 0.42994(14) 0.18730(12) 0.0243(3) Uani 1 1 d .
C43 C 0.59688(17) 0.39469(16) 0.20693(14) 0.0289(3) Uani 1 1 d .
H43 H 0.5543 0.4394 0.2004 0.035 Uiso 1 1 calc R
C44 C 0.55029(15) 0.29519(15) 0.23560(12) 0.0234(3) Uani 1 1 d .
C45 C 0.45453(18) 0.27689(17) 0.28153(15) 0.0319(3) Uani 1 1 d .
F4 F 1.1666(2) 0.37078(18) 0.10284(18) 0.0766(6) Uani 1 1 d .
F5 F 1.22815(16) 0.48242(18) 0.24537(14) 0.0826(7) Uani 1 1 d .
F6 F 1.06973(14) 0.46270(13) 0.11632(13) 0.0495(3) Uani 1 1 d .
F7 F 1.18010(16) 0.1247(2) 0.33617(16) 0.0781(7) Uani 1 1 d .
F8 F 0.9843(2) -0.03725(18) 0.25272(14) 0.0747(6) Uani 1 1 d .
F9 F 1.03707(14) 0.07750(15) 0.39066(10) 0.0483(3) Uani 1 1 d .
F10 F 1.23671(17) 0.43159(18) 0.5002(2) 0.1016(9) Uani 1 1 d .
F11 F 1.1799(2) 0.5346(2) 0.57098(15) 0.0935(8) Uani 1 1 d .
F12 F 1.18105(18) 0.54159(18) 0.43563(15) 0.0838(7) Uani 1 1 d .
F13 F 0.7723(4) 0.2048(3) 0.5733(2) 0.1305(13) Uani 1 1 d .
F14 F 0.8635(3) 0.1082(3) 0.56891(18) 0.1000(8) Uani 1 1 d .
F15 F 0.6667(3) 0.0338(3) 0.46358(16) 0.1131(11) Uani 1 1 d .
F16 F 0.84054(14) 0.56288(12) 0.12406(12) 0.0431(3) Uani 1 1 d .
F17 F 0.8244(2) 0.64016(14) 0.24839(15) 0.0770(6) Uani 1 1 d .
F18 F 0.65847(17) 0.55313(16) 0.10077(16) 0.0636(5) Uani 1 1 d .
F19 F 0.51651(15) 0.3036(2) 0.37852(11) 0.0749(6) Uani 1 1 d .
F20 F 0.39999(19) 0.34324(17) 0.26394(19) 0.0749(6) Uani 1 1 d .
F21 F 0.35334(13) 0.16559(12) 0.24559(11) 0.0450(3) Uani 1 1 d .

loop_
_atom_site_aniso_label
_atom_site_aniso_U_11
_atom_site_aniso_U_22
_atom_site_aniso_U_33
_atom_site_aniso_U_23
_atom_site_aniso_U_13
_atom_site_aniso_U_12
Tb1 0.01135(2) 0.01709(3) 0.01394(2) 0.00679(2) 0.00579(2) 0.00630(2)
Cr1 0.01514(8) 0.01657(9) 0.01586(8) 0.00920(7) 0.00665(7) 0.00763(7)
F1 0.0173(3) 0.0203(4) 0.0157(3) 0.0091(3) 0.0060(3) 0.0094(3)
F2 0.0159(3) 0.0176(4) 0.0187(3) 0.0086(3) 0.0073(3) 0.0068(3)
F3 0.0277(4) 0.0179(4) 0.0235(4) 0.0090(3) 0.0090(3) 0.0099(3)
N1 0.0191(5) 0.0225(5) 0.0200(5) 0.0118(4) 0.0103(4) 0.0090(4)
N2 0.0207(5) 0.0217(5) 0.0211(5) 0.0130(4) 0.0087(4) 0.0104(4)
N3 0.0219(5) 0.0232(5) 0.0224(5) 0.0119(4) 0.0110(4) 0.0139(5)
O1 0.0169(4) 0.0300(5) 0.0226(4) 0.0125(4) 0.0109(4) 0.0121(4)
O2 0.0168(4) 0.0266(5) 0.0273(5) 0.0132(4) 0.0097(4) 0.0122(4)
O3 0.0206(5) 0.0293(6) 0.0184(4) 0.0027(4) 0.0042(4) 0.0094(4)
O4 0.0281(5) 0.0393(7) 0.0193(4) 0.0146(5) 0.0119(4) 0.0163(5)
O5 0.0205(4) 0.0193(5) 0.0271(5) 0.0087(4) 0.0128(4) 0.0097(4)
O6 0.0208(4) 0.0227(5) 0.0278(5) 0.0099(4) 0.0150(4) 0.0113(4)
C1 0.0187(6) 0.0327(8) 0.0261(6) 0.0122(6) 0.0116(5) 0.0081(6)
C2 0.0230(7) 0.0489(11) 0.0351(8) 0.0169(8) 0.0183(7) 0.0112(7)
C3 0.0376(9) 0.0532(12) 0.0401(9) 0.0253(9) 0.0301(8) 0.0244(9)
C4 0.0443(10) 0.0376(10) 0.0374(9) 0.0153(8) 0.0308(8) 0.0183(8)
C5 0.0305(7) 0.0271(7) 0.0280(7) 0.0101(6) 0.0192(6) 0.0101(6)
C6 0.0228(6) 0.0284(8) 0.0276(7) 0.0171(6) 0.0042(5) 0.0083(6)
C7 0.0299(8) 0.0401(10) 0.0351(9) 0.0239(8) 0.0000(7) 0.0100(8)
C8 0.0378(9) 0.0410(10) 0.0328(8) 0.0259(8) 0.0068(7) 0.0170(8)
C9 0.0367(9) 0.0330(9) 0.0344(8) 0.0251(7) 0.0133(7) 0.0143(7)
C10 0.0262(7) 0.0275(7) 0.0287(7) 0.0183(6) 0.0090(6) 0.0092(6)
C11 0.0241(6) 0.0226(6) 0.0234(6) 0.0104(5) 0.0130(5) 0.0118(5)
C12 0.0310(8) 0.0347(9) 0.0335(8) 0.0163(7) 0.0214(7) 0.0164(7)
C13 0.0372(9) 0.0554(13) 0.0438(10) 0.0241(9) 0.0280(8) 0.0314(10)
C14 0.0492(11) 0.0532(12) 0.0489(11) 0.0293(10) 0.0330(10) 0.0413(11)
C15 0.0398(9) 0.0374(9) 0.0377(8) 0.0237(7) 0.0250(7) 0.0293(8)
C21 0.0220(7) 0.0360(9) 0.0401(9) 0.0169(7) 0.0190(7) 0.0116(6)
C22 0.0167(5) 0.0277(7) 0.0235(6) 0.0087(5) 0.0120(5) 0.0099(5)
C23 0.0173(6) 0.0390(9) 0.0350(8) 0.0175(7) 0.0140(6) 0.0158(6)
C24 0.0198(6) 0.0338(8) 0.0269(6) 0.0137(6) 0.0109(5) 0.0175(6)
C25 0.0301(8) 0.0521(12) 0.0426(10) 0.0271(9) 0.0180(7) 0.0300(9)
C31 0.0280(8) 0.0439(11) 0.0261(8) -0.0016(7) -0.0005(6) 0.0121(8)
C32 0.0250(7) 0.0356(9) 0.0205(6) 0.0007(6) 0.0034(5) 0.0142(7)
C33 0.0398(10) 0.0587(14) 0.0181(7) 0.0111(8) 0.0051(7) 0.0178(10)
C34 0.0423(10) 0.0490(11) 0.0213(7) 0.0182(7) 0.0162(7) 0.0256(9)
C35 0.0696(17) 0.0655(17) 0.0272(9) 0.0254(10) 0.0259(10) 0.0293(14)
C41 0.0447(10) 0.0269(8) 0.0539(11) 0.0224(8) 0.0307(9) 0.0223(8)
C42 0.0245(6) 0.0217(6) 0.0302(7) 0.0112(5) 0.0142(6) 0.0127(5)
C43 0.0279(7) 0.0271(7) 0.0403(9) 0.0141(7) 0.0190(7) 0.0177(6)
C44 0.0184(6) 0.0251(7) 0.0263(6) 0.0060(5) 0.0115(5) 0.0107(5)
C45 0.0263(7) 0.0308(8) 0.0412(9) 0.0074(7) 0.0214(7) 0.0136(6)
F4 0.1094(15) 0.0821(13) 0.1298(17) 0.0729(13) 0.1100(15) 0.0685(12)
F5 0.0377(8) 0.0698(12) 0.0587(10) 0.0240(9) 0.0021(7) -0.0194(7)
F6 0.0364(6) 0.0359(7) 0.0821(10) 0.0351(7) 0.0311(7) 0.0164(6)
F7 0.0446(8) 0.1336(18) 0.1171(15) 0.0978(15) 0.0520(10) 0.0672(11)
F8 0.1109(16) 0.0665(11) 0.0582(10) 0.0195(9) 0.0163(10) 0.0723(12)
F9 0.0447(7) 0.0750(10) 0.0427(7) 0.0384(7) 0.0206(6) 0.0392(8)
F10 0.0303(8) 0.0542(11) 0.182(3) 0.0153(14) 0.0183(11) 0.0221(8)
F11 0.0625(12) 0.0799(14) 0.0583(11) -0.0342(10) 0.0132(9) 0.0022(10)
F12 0.0480(9) 0.0570(11) 0.0671(11) 0.0191(9) -0.0059(8) -0.0080(8)
F13 0.269(4) 0.132(2) 0.132(2) 0.098(2) 0.174(3) 0.137(3)
F14 0.1166(19) 0.123(2) 0.0864(15) 0.0833(16) 0.0464(14) 0.0705(17)
F15 0.0950(16) 0.128(2) 0.0586(11) 0.0546(14) 0.0395(12) 0.0050(15)
F16 0.0413(7) 0.0327(6) 0.0689(9) 0.0293(6) 0.0370(7) 0.0177(5)
F17 0.1211(17) 0.0232(7) 0.0754(12) 0.0115(7) 0.0572(12) 0.0212(9)
F18 0.0621(10) 0.0669(11) 0.1118(14) 0.0684(11) 0.0540(10) 0.0510(9)
F19 0.0398(8) 0.1229(17) 0.0331(7) -0.0003(8) 0.0233(6) 0.0225(9)
F20 0.0758(11) 0.0662(11) 0.1559(19) 0.0618(12) 0.0927(14) 0.0564(10)
F21 0.0336(6) 0.0364(6) 0.0570(8) 0.0072(6) 0.0317(6) 0.0061(5)

loop_
_atom_type_symbol
_atom_type_description
_atom_type_scat_dispersion_real
_atom_type_scat_dispersion_imag
_atom_type_scat_source
C C .0033 .0016 'International Tables Vol C Tables 4.2.6.8 and 6.1.1.4'
H H .0000 .0000 'International Tables Vol C Tables 4.2.6.8 and 6.1.1.4'
Cr Cr .3209 .6236 'International Tables Vol C Tables 4.2.6.8 and 6.1.1.4'
F F .0171 .0103 'International Tables Vol C Tables 4.2.6.8 and 6.1.1.4'
N N .0061 .0033 'International Tables Vol C Tables 4.2.6.8 and 6.1.1.4'
O O .0106 .0060 'International Tables Vol C Tables 4.2.6.8 and 6.1.1.4'
Tb Tb -.1723 4.1537 'International Tables Vol C Tables 4.2.6.8 and 6.1.1.4'

loop_
_geom_angle_atom_site_label_1
_geom_angle_atom_site_label_2
_geom_angle_atom_site_label_3
_geom_angle
_geom_angle_site_symmetry_1
_geom_angle_site_symmetry_3
F2 Tb1 F1 74.52(4) 2_655 .
F2 Tb1 O6 83.21(4) 2_655 .
F1 Tb1 O6 88.07(4) . .
F2 Tb1 O5 144.21(3) 2_655 .
F1 Tb1 O5 78.71(4) . .
O6 Tb1 O5 72.49(4) . .
F2 Tb1 O3 139.94(4) 2_655 .
F1 Tb1 O3 143.43(4) . .
O6 Tb1 O3 104.97(4) . .
O5 Tb1 O3 73.25(4) . .
F2 Tb1 O2 75.53(4) 2_655 .
F1 Tb1 O2 111.79(4) . .
O6 Tb1 O2 145.13(4) . .
O5 Tb1 O2 137.56(4) . .
O3 Tb1 O2 76.44(4) . .
F2 Tb1 O4 74.29(4) 2_655 .
F1 Tb1 O4 144.43(4) . .
O6 Tb1 O4 71.67(4) . .
O5 Tb1 O4 119.91(5) . .
O3 Tb1 O4 71.59(5) . .
O2 Tb1 O4 76.09(4) . .
F2 Tb1 O1 122.57(4) 2_655 .
F1 Tb1 O1 77.30(4) . .
O6 Tb1 O1 144.21(4) . .
O5 Tb1 O1 72.69(4) . .
O3 Tb1 O1 72.31(4) . .
O2 Tb1 O1 70.22(4) . .
O4 Tb1 O1 135.10(4) . .
F3 Cr1 F1 91.30(4) . .
F3 Cr1 F2 177.43(4) . .
F1 Cr1 F2 90.77(4) . .
F3 Cr1 N3 91.23(5) . .
F1 Cr1 N3 89.57(4) . .
F2 Cr1 N3 87.27(5) . .
F3 Cr1 N1 92.36(5) . .
F1 Cr1 N1 90.64(4) . .
F2 Cr1 N1 89.14(5) . .
N3 Cr1 N1 176.40(5) . .
F3 Cr1 N2 86.68(5) . .
F1 Cr1 N2 177.35(5) . .
F2 Cr1 N2 91.30(5) . .
N3 Cr1 N2 92.18(5) . .
N1 Cr1 N2 87.73(5) . .
Cr1 F1 Tb1 156.21(5) . .
Cr1 F2 Tb1 165.32(5) . 2_655
C1 N1 C5 119.09(14) . .
C1 N1 Cr1 119.30(11) . .
C5 N1 Cr1 121.59(11) . .
C6 N2 C10 118.56(13) . .
C6 N2 Cr1 122.57(10) . .
C10 N2 Cr1 118.87(11) . .
C15 N3 C11 118.68(14) . .
C15 N3 Cr1 120.64(11) . .
C11 N3 Cr1 120.63(10) . .
C22 O1 Tb1 129.04(10) . .
C24 O2 Tb1 131.41(11) . .
C32 O3 Tb1 136.59(13) . .
C34 O4 Tb1 134.82(13) . .
C42 O5 Tb1 134.72(10) . .
C44 O6 Tb1 135.02(10) . .
N1 C1 C2 121.76(17) . .
N1 C1 H1 119.1 . .
C2 C1 H1 119.1 . .
C3 C2 C1 119.26(18) . .
C3 C2 H2 120.4 . .
C1 C2 H2 120.4 . .
C2 C3 C4 118.92(16) . .
C2 C3 H3 120.5 . .
C4 C3 H3 120.5 . .
C3 C4 C5 119.15(19) . .
C3 C4 H4 120.4 . .
C5 C4 H4 120.4 . .
N1 C5 C4 121.82(17) . .
N1 C5 H5 119.1 . .
C4 C5 H5 119.1 . .
N2 C6 C7 121.82(16) . .
N2 C6 H6 119.1 . .
C7 C6 H6 119.1 . .
C8 C7 C6 119.53(18) . .
C8 C7 H7 120.2 . .
C6 C7 H7 120.2 . .
C7 C8 C9 118.72(16) . .
C7 C8 H8 120.6 . .
C9 C8 H8 120.6 . .
C8 C9 C10 119.07(17) . .
C8 C9 H9 120.5 . .
C10 C9 H9 120.5 . .
N2 C10 C9 122.29(16) . .
N2 C10 H10 118.9 . .
C9 C10 H10 118.9 . .
N3 C11 C12 122.32(15) . .
N3 C11 H11 118.8 . .
C12 C11 H11 118.8 . .
C11 C12 C13 118.64(17) . .
C11 C12 H12 120.7 . .
C13 C12 H12 120.7 . .
C14 C13 C12 119.09(16) . .
C14 C13 H13 120.5 . .
C12 C13 H13 120.5 . .
C13 C14 C15 119.11(17) . .
C13 C14 H14 120.4 . .
C15 C14 H14 120.4 . .
N3 C15 C14 122.14(17) . .
N3 C15 H15 118.9 . .
C14 C15 H15 118.9 . .
F6 C21 F5 108.2(2) . .
F6 C21 F4 106.12(17) . .
F5 C21 F4 106.20(19) . .
F6 C21 C22 112.88(14) . .
F5 C21 C22 111.63(16) . .
F4 C21 C22 111.41(17) . .
O1 C22 C23 128.07(14) . .
O1 C22 C21 115.87(14) . .
C23 C22 C21 116.06(13) . .
C24 C23 C22 119.92(13) . .
C24 C23 H23 120.0 . .
C22 C23 H23 120.0 . .
O2 C24 C23 127.88(14) . .
O2 C24 C25 113.45(15) . .
C23 C24 C25 118.67(14) . .
F8 C25 F7 110.3(2) . .
F8 C25 F9 105.50(19) . .
F7 C25 F9 105.57(18) . .
F8 C25 C24 111.02(16) . .
F7 C25 C24 113.61(17) . .
F9 C25 C24 110.43(16) . .
F10 C31 F12 107.1(2) . .
F10 C31 F11 110.0(2) . .
F12 C31 F11 104.0(2) . .
F10 C31 C32 110.5(2) . .
F12 C31 C32 113.17(17) . .
F11 C31 C32 111.8(2) . .
O3 C32 C33 127.70(18) . .
O3 C32 C31 114.85(18) . .
C33 C32 C31 117.45(17) . .
C32 C33 C34 120.40(16) . .
C32 C33 H33 119.8 . .
C34 C33 H33 119.8 . .
O4 C34 C33 128.34(18) . .
O4 C34 C35 115.1(2) . .
C33 C34 C35 116.57(18) . .
F15 C35 F13 109.1(3) . .
F15 C35 F14 105.6(3) . .
F13 C35 F14 105.2(3) . .
F15 C35 C34 113.01(19) . .
F13 C35 C34 111.1(2) . .
F14 C35 C34 112.4(2) . .
F16 C41 F17 107.86(19) . .
F16 C41 F18 106.05(18) . .
F17 C41 F18 107.34(19) . .
F16 C41 C42 113.57(15) . .
F17 C41 C42 110.69(18) . .
F18 C41 C42 111.04(17) . .
O5 C42 C43 128.15(15) . .
O5 C42 C41 115.86(14) . .
C43 C42 C41 115.79(15) . .
C44 C43 C42 119.81(15) . .
C44 C43 H43 120.1 . .
C42 C43 H43 120.1 . .
O6 C44 C43 127.93(14) . .
O6 C44 C45 113.53(15) . .
C43 C44 C45 118.44(15) . .
F19 C45 F21 107.02(19) . .
F19 C45 F20 107.85(19) . .
F21 C45 F20 105.62(17) . .
F19 C45 C44 110.72(15) . .
F21 C45 C44 112.55(15) . .
F20 C45 C44 112.74(17) . .

loop_
_geom_bond_atom_site_label_1
_geom_bond_atom_site_label_2
_geom_bond_distance
_geom_bond_site_symmetry_2
Tb1 F2 2.2658(9) 2_655
Tb1 F1 2.2675(9) .
Tb1 O6 2.3424(10) .
Tb1 O5 2.3500(11) .
Tb1 O3 2.3500(13) .
Tb1 O2 2.3877(11) .
Tb1 O4 2.3880(11) .
Tb1 O1 2.4106(10) .
Cr1 F3 1.8291(11) .
Cr1 F1 1.9210(8) .
Cr1 F2 1.9223(10) .
Cr1 N3 2.0716(13) .
Cr1 N1 2.0728(13) .
Cr1 N2 2.0831(12) .
F2 Tb1 2.2659(9) 2_655
N1 C1 1.342(2) .
N1 C5 1.348(2) .
N2 C6 1.339(2) .
N2 C10 1.342(2) .
N3 C15 1.341(2) .
N3 C11 1.3408(19) .
O1 C22 1.2450(17) .
O2 C24 1.2582(18) .
O3 C32 1.243(2) .
O4 C34 1.242(2) .
O5 C42 1.2311(19) .
O6 C44 1.2596(19) .
C1 C2 1.388(2) .
C1 H1 0.9500 .
C2 C3 1.383(3) .
C2 H2 0.9500 .
C3 C4 1.384(3) .
C3 H3 0.9500 .
C4 C5 1.385(2) .
C4 H4 0.9500 .
C5 H5 0.9500 .
C6 C7 1.387(2) .
C6 H6 0.9500 .
C7 C8 1.376(3) .
C7 H7 0.9500 .
C8 C9 1.378(3) .
C8 H8 0.9500 .
C9 C10 1.385(2) .
C9 H9 0.9500 .
C10 H10 0.9500 .
C11 C12 1.384(2) .
C11 H11 0.9500 .
C12 C13 1.387(3) .
C12 H12 0.9500 .
C13 C14 1.377(3) .
C13 H13 0.9500 .
C14 C15 1.383(3) .
C14 H14 0.9500 .
C15 H15 0.9500 .
C21 F6 1.310(2) .
C21 F5 1.314(3) .
C21 F4 1.321(2) .
C21 C22 1.536(2) .
C22 C23 1.402(2) .
C23 C24 1.384(2) .
C23 H23 0.9500 .
C24 C25 1.539(2) .
C25 F8 1.320(3) .
C25 F7 1.322(2) .
C25 F9 1.326(2) .
C31 F10 1.287(3) .
C31 F12 1.304(3) .
C31 F11 1.312(3) .
C31 C32 1.544(3) .
C32 C33 1.386(3) .
C33 C34 1.395(3) .
C33 H33 0.9500 .
C34 C35 1.544(3) .
C35 F15 1.300(4) .
C35 F13 1.302(4) .
C35 F14 1.303(4) .
C41 F16 1.321(2) .
C41 F17 1.326(3) .
C41 F18 1.340(3) .
C41 C42 1.532(2) .
C42 C43 1.410(2) .
C43 C44 1.379(2) .
C43 H43 0.9500 .
C44 C45 1.532(2) .
C45 F19 1.305(3) .
C45 F21 1.317(2) .
C45 F20 1.332(2) .
